data_4327654
loop_
_publ_author_name
'Shao-Fang Lu'
'Jian-Quan Huang'
'Xiao-Ying Huang'
'Qiang-Jin Wu'
'Rong-Min Yu'

_publ_section_title
;
 Synthesis, Crystal Structure, and Spectroscopic Characterization of a
 Series of Cubane-like Mo-Sb Clusters Containing a [Mo3SbOS3]7+ Core
;
_journal_name_full 'Inorganic Chemistry'
_journal_page_first 3801
_journal_page_last 3805
_journal_paper_doi 10.1021/ic971464+
_journal_volume 38
_journal_year 1999
_chemical_formula_moiety 'I3 SB1 MO3 S9 P3 O10 N1 C22 H44'
_chemical_formula_sum 'C22 H44 I3 Mo3 N O10 P3 S9 Sb'
_chemical_formula_weight 1654.34
_space_group_IT_number 2
_symmetry_cell_setting triclinic
_symmetry_space_group_name_Hall '-P 1'
_symmetry_space_group_name_H-M 'P -1'
_atom_type_scat_source 'International Tables for X-Ray Crystallography Vol.IV '
_cell_angle_alpha 73.52(3)
_cell_angle_beta 76.22(3)
_cell_angle_gamma 89.00(3)
_cell_formula_units_Z 2
_cell_length_a 11.727(5)
_cell_length_b 12.951(3)
_cell_length_c 17.957(4)
_cell_measurement_reflns_used 25
_cell_measurement_temperature 293
_cell_measurement_theta_max 14
_cell_measurement_theta_min 12
_cell_volume 2536.3(15)
_computing_cell_refinement 'CAD4 (Enraf-Nonius)'
_computing_data_collection 'CAD4 (Enraf-Nonius)'
_computing_data_reduction 'PROCESS (TEXSAN)'
_computing_molecular_graphics 'ORTEPII (1989)'
_computing_structure_refinement 'LS (TEXSAN)'
_computing_structure_solution 'MITHRIL (TEXSAN)'
_diffrn_measurement_device 'Enraf Nonius CAD4'
_diffrn_measurement_method \w/2\q
_diffrn_radiation_type 'Mo K\a'
_diffrn_radiation_wavelength 0.71073
_diffrn_reflns_av_R_equivalents none
_diffrn_reflns_limit_h_max 13
_diffrn_reflns_limit_h_min 0
_diffrn_reflns_limit_k_max 15
_diffrn_reflns_limit_k_min -15
_diffrn_reflns_limit_l_max 21
_diffrn_reflns_limit_l_min -21
_diffrn_reflns_number 8909
_diffrn_reflns_theta_max 25
_diffrn_standards_decay_% 5.2
_diffrn_standards_interval_count 300
_diffrn_standards_number 3
_exptl_absorpt_coefficient_mu 3.54
_exptl_absorpt_correction_T_max 1.0548
_exptl_absorpt_correction_T_min 0.9589
_exptl_absorpt_correction_type psi-scan
_exptl_crystal_colour black
_exptl_crystal_density_diffrn 2.17
_exptl_crystal_description prism
_exptl_crystal_size_max 0.25
_exptl_crystal_size_mid 0.20
_exptl_crystal_size_min 0.06
_refine_diff_density_max 1.26
_refine_diff_density_min -1.08
_refine_ls_goodness_of_fit_obs 1.44
_refine_ls_hydrogen_treatment 'Not Refined'
_refine_ls_number_parameters 469
_refine_ls_number_reflns 6306
_refine_ls_R_factor_obs .053
_refine_ls_shift/esd_max 0.01
_refine_ls_structure_factor_coef F
_refine_ls_weighting_details w=1/(\s^2^(F))
_refine_ls_weighting_scheme calc
_refine_ls_wR_factor_obs .065
_reflns_number_observed 6306
_reflns_number_total 8909
_reflns_observed_criterion refl_observed_if_I_>3.0_sigma(I)
_cod_data_source_file ic9714642B_3.cif
_cod_data_source_block cluster3
_cod_depositor_comments
;
 Changing the _chemical_formula_sum data item value from
 'C22 H44 B I3 M N O13 P3 S10' to 'C22 H44 I3 Mo3 N O10 P3 S9 Sb'.

 Antanas Vaitkus,
 2017-01-09

 Adding the _atom_site_type_symbol data item.

 Antanas Vaitkus,
 2017-01-09

The following automatic conversions were performed:

'_geom_bond_publ_flag' value 'Yes' changed to 'yes' according to the
built-in table from CIF Core dictionary named 'cif_core.dic' version
2.4.1 from 2010-06-29 (63 times).

'_geom_angle_publ_flag' value
'Yes' changed to 'yes' according to the built-in table from CIF Core
dictionary named 'cif_core.dic' version 2.4.1 from 2010-06-29 (163
times).

Automatic conversion script
Id: cif_fix_values 1715 2011-07-08 13:25:40Z adriana 

The following automatic conversions were performed:

'_refine_ls_weighting_scheme' value 'w=1/(\s^2^(F))' was changed to
'calc'. New tag '_refine_ls_weighting_details' was created. The value
of the new tag was set to 'w=1/(\s^2^(F))'.

Automatic conversion script
Id: cif_fix_values 3143 2015-03-26 13:38:13Z robertas 
;
_cod_original_cell_volume 2536(3)
_cod_original_formula_sum 'I3 SB1 MO3 S9 P3 O10 N1 C22 H44'
_cod_database_code 4327654

loop_
_symmetry_equiv_pos_as_xyz
x,y,z
-x,-y,-z

loop_
_atom_site_aniso_label
_atom_site_aniso_U_11
_atom_site_aniso_U_22
_atom_site_aniso_U_33
_atom_site_aniso_U_12
_atom_site_aniso_U_13
_atom_site_aniso_U_23
I1 .0826(7) .0784(6) .0456(5) .0087(5) -.0088(5) -.0110(4)
I2 .0445(5) .0923(7) .0808(7) .0107(5) -.0173(5) -.0259(5)
I3 .0982(8) .0499(5) .0861(7) -.0020(5) -.0025(6) -.0200(5)
SB .0402(4) .0412(4) .0432(4) .0040(3) -.0078(3) -.0123(3)
MO1 .0354(5) .0336(5) .0346(5) -.0005(4) -.0097(4) -.0092(4)
MO2 .0351(5) .0346(5) .0337(5) .0011(4) -.0098(4) -.0101(4)
MO3 .0384(5) .0374(5) .0372(5) .0004(4) -.0138(4) -.0122(4)
S1 .038(1) .040(1) .039(1) .004(1) -.013(1) -.012(1)
S2 .038(1) .042(1) .041(1) -.004(1) -.009(1) -.011(1)
S3 .040(1) .039(1) .044(1) .007(1) -.019(1) -.010(1)
S11 .053(2) .039(2) .056(2) .001(1) -.014(1) -.012(1)
S12 .040(2) .046(2) .061(2) -.002(1) -.005(1) -.018(1)
S21 .039(2) .061(2) .053(2) .009(1) -.016(1) -.016(1)
S22 .052(2) .054(2) .036(1) .002(1) -.011(1) -.008(1)
S31 .051(2) .066(2) .078(2) .005(2) -.031(2) -.035(2)
S32 .068(2) .044(2) .058(2) .003(1) -.029(2) -.021(1)
P1 .048(2) .041(2) .047(2) -.012(1) -.007(1) -.012(1)
P2 .060(2) .045(2) .051(2) .007(1) -.028(2) -.011(1)
P3 .060(2) .055(2) .054(2) -.009(2) -.020(2) -.020(2)
O .044(4) .041(4) .032(4) -.012(3) -.015(3) -.009(3)
O1 .048(5) .050(4) .034(4) -.001(4) -.008(4) -.010(3)
O2 .057(5) .050(5) .041(4) -.001(4) -.022(4) -.015(4)
O11 .076(6) .059(5) .049(5) -.019(5) .005(4) -.016(4)
O12 .063(5) .054(5) .051(5) -.012(4) -.014(4) -.017(4)
O21 .095(7) .048(5) .078(6) .002(5) -.052(6) -.006(4)
O22 .082(6) .063(5) .056(5) .002(5) -.041(5) -.013(4)
O31 .078(6) .077(6) .058(5) -.008(5) -.031(5) -.026(5)
O32 .077(7) .076(6) .071(6) -.034(5) -.013(5) -.022(5)
N .049(6) .034(5) .045(5) -.005(4) -.014(5) -.007(4)
C1 .062(8) .050(7) .049(7) -.001(6) -.025(6) -.012(5)
C2 .08(1) .040(7) .067(9) -.006(7) -.021(8) -.013(6)
C3 .10(1) .039(7) .074(9) .011(7) -.021(9) -.022(7)
C4 .08(1) .068(9) .071(9) .031(8) -.017(8) -.038(7)
C5 .071(9) .057(8) .058(8) .008(7) -.012(7) -.019(6)
C6 .056(7) .040(6) .039(6) .012(5) -.017(6) -.012(5)
C7 .068(8) .058(8) .046(7) .003(6) -.020(6) -.016(6)
C11 .14(2) .09(1) .056(9) -.03(1) .01(1) -.027(8)
C12 .39(4) .06(1) .10(1) .02(2) -.11(2) -.02(1)
C13 .065(9) .08(1) .067(9) .013(7) -.031(8) -.016(7)
C14 .11(1) .14(2) .09(1) .01(1) -.06(1) -.05(1)
C21 .10(1) .047(8) .12(1) .002(8) -.07(1) -.013(8)
C22 .13(2) .046(9) .20(2) .01(1) -.09(2) -.02(1)
C23 .074(9) .053(8) .09(1) .002(7) -.035(8) -.028(7)
C24 .07(1) .10(1) .08(1) -.005(8) -.032(8) -.037(8)
C31 .12(1) .065(9) .07(1) .006(9) -.05(1) -.015(7)
C32 .21(2) .08(1) .07(1) .02(1) -.04(1) -.026(9)
C33 .14(2) .13(2) .09(1) -.06(1) -.00(1) -.01(1)
C34 .23(4) .46(6) .13(2) -.21(4) .05(2) -.09(3)
O40 .14(2) .14(2) .24(2) -.02(1) .03(2) -.05(2)
C41 .14(2) .35(3) .11(1) -.16(2) .06(1) -.10(2)
C42 .10(2) .32(5) .38(6) -.04(3) .02(3) -.25(5)
C43 .08(2) .20(3) .43(6) -.02(2) .03(2) -.23(4)

loop_
_atom_site_label
_atom_site_type_symbol
_atom_site_fract_x
_atom_site_fract_y
_atom_site_fract_z
_atom_site_occupancy
_atom_site_U_iso_or_equiv
_atom_site_thermal_displace_type
I1 I -0.14849(9) 0.87562(8) 0.50437(5) 1.0000 0.0716(3) Uani
I2 I -0.32375(8) 0.92131(8) 0.31698(6) 1.0000 0.0720(4) Uani
I3 I -0.0910(1) 1.15436(7) 0.31818(6) 1.0000 0.0814(4) Uani
SB Sb -0.09832(6) 0.93506(6) 0.33840(4) 1.0000 0.0419(2) Uani
MO1 Mo 0.19477(8) 0.92944(7) 0.18844(5) 1.0000 0.0344(3) Uani
MO2 Mo 0.15056(8) 0.74499(7) 0.30201(5) 1.0000 0.0341(3) Uani
MO3 Mo 0.04328(8) 0.78807(7) 0.18380(5) 1.0000 0.0365(3) Uani
S1 S 0.1418(2) 0.9133(2) 0.3244(2) 1.0000 0.0379(8) Uani
S2 S -0.0518(2) 0.7290(2) 0.3191(2) 1.0000 0.0409(9) Uani
S3 S 0.0037(2) 0.9665(2) 0.1776(2) 1.0000 0.0396(9) Uani
S11 S 0.2229(3) 1.1330(2) 0.1616(2) 1.0000 0.050(1) Uani
S12 S 0.4139(3) 0.9539(2) 0.1706(2) 1.0000 0.050(1) Uani
S21 S 0.3567(3) 0.7142(3) 0.3224(2) 1.0000 0.050(1) Uani
S22 S 0.1121(3) 0.6612(2) 0.4538(2) 1.0000 0.048(1) Uani
S31 S -0.1548(3) 0.7814(3) 0.1495(2) 1.0000 0.059(1) Uani
S32 S 0.0419(3) 0.6086(2) 0.1558(2) 1.0000 0.053(1) Uani
P1 P 0.3932(3) 1.1125(2) 0.1482(2) 1.0000 0.046(1) Uani
P2 P 0.2850(3) 0.6610(2) 0.4397(2) 1.0000 0.050(1) Uani
P3 P -0.1171(3) 0.6383(3) 0.1342(2) 1.0000 0.054(1) Uani
O O 0.2208(6) 0.7736(5) 0.1814(4) 1.0000 0.038(2) Uani
O1 O 0.2413(6) 0.9666(6) 0.0602(4) 1.0000 0.045(3) Uani
O2 O 0.1106(7) 0.8450(6) 0.0562(4) 1.0000 0.048(3) Uani
O11 O 0.4697(8) 1.1806(6) 0.0655(5) 1.0000 0.065(3) Uani
O12 O 0.4484(7) 1.1634(6) 0.2012(5) 1.0000 0.056(3) Uani
O21 O 0.3292(8) 0.5510(7) 0.4818(5) 1.0000 0.071(4) Uani
O22 O 0.3335(8) 0.7281(7) 0.4862(5) 1.0000 0.063(3) Uani
O31 O -0.1245(8) 0.6265(7) 0.0514(5) 1.0000 0.067(3) Uani
O32 O -0.2123(8) 0.5462(8) 0.1856(6) 1.0000 0.075(4) Uani
N N 0.1637(8) 0.5686(7) 0.2991(5) 1.0000 0.043(3) Uani
C1 C 0.082(1) 0.4905(9) 0.3450(7) 1.0000 0.052(4) Uani
C2 C 0.088(1) 0.3871(10) 0.3390(8) 1.0000 0.063(5) Uani
C3 C 0.172(1) 0.359(1) 0.2862(9) 1.0000 0.070(6) Uani
C4 C 0.257(1) 0.438(1) 0.2392(8) 1.0000 0.069(5) Uani
C5 C 0.250(1) 0.540(1) 0.2464(8) 1.0000 0.062(5) Uani
C6 C 0.196(1) 0.9179(9) 0.0222(6) 1.0000 0.044(4) Uani
C7 C 0.242(1) 0.941(1) -0.0645(7) 1.0000 0.056(4) Uani
C11 C 0.457(2) 1.165(1) -0.0098(9) 1.0000 0.097(7) Uani
C12 C 0.468(3) 1.260(1) -0.070(1) 1.0000 0.18(1) Uani
C13 C 0.408(1) 1.129(1) 0.2889(8) 1.0000 0.069(5) Uani
C14 C 0.462(2) 1.202(2) 0.320(1) 1.0000 0.100(8) Uani
C21 C 0.306(1) 0.452(1) 0.465(1) 1.0000 0.085(7) Uani
C22 C 0.373(2) 0.367(1) 0.503(1) 1.0000 0.12(1) Uani
C23 C 0.320(1) 0.843(1) 0.4698(8) 1.0000 0.066(5) Uani
C24 C 0.392(1) 0.887(1) 0.5112(9) 1.0000 0.076(6) Uani
C31 C -0.051(2) 0.697(1) -0.0226(9) 1.0000 0.081(6) Uani
C32 C -0.041(2) 0.643(1) -0.086(1) 1.0000 0.122(9) Uani
C33 C -0.246(2) 0.522(2) 0.271(1) 1.0000 0.13(1) Uani
C34 C -0.343(3) 0.471(4) 0.307(2) 1.0000 0.29(2) Uani
O40 O 0.551(2) 0.443(2) 0.115(1) 0.8750 0.19(1) Uani
C41 C 0.712(2) 0.400(2) 0.002(1) 1.1667 0.21(1) Uani
C42 C 0.649(3) 0.396(4) 0.086(3) 1.0000 0.24(3) Uani
C43 C 0.724(2) 0.312(3) 0.141(3) 1.0000 0.22(2) Uani
H1 H 0.01877(0) 0.50717(0) 0.38304(0) 1.0000 0.06175(0) Uiso
H2 H 0.02972(0) 0.33423(0) 0.37333(0) 1.0000 0.07752(0) Uiso
H3 H 0.17477(0) 0.28872(0) 0.28071(0) 1.0000 0.08357(0) Uiso
H4 H 0.32145(0) 0.42196(0) 0.20157(0) 1.0000 0.08256(0) Uiso
H5 H 0.30952(0) 0.59329(0) 0.21262(0) 1.0000 0.07435(0) Uiso
H6 H 0.32272(0) 0.92412(0) -0.07543(0) 1.0000 0.06819(0) Uiso
H7 H 0.19898(0) 0.89822(0) -0.08459(0) 1.0000 0.06819(0) Uiso
H8 H 0.23551(0) 1.01498(0) -0.08948(0) 1.0000 0.06819(0) Uiso
H9 H 0.51585(0) 1.11898(0) -0.02623(0) 1.0000 0.11559(0) Uiso
H10 H 0.38157(0) 1.13219(0) -0.00149(0) 1.0000 0.11559(0) Uiso
H11 H 0.54467(0) 1.29287(0) -0.07896(0) 1.0000 0.21034(0) Uiso
H12 H 0.46044(0) 1.24548(0) -0.11718(0) 1.0000 0.21034(0) Uiso
H13 H 0.41037(0) 1.30602(0) -0.05426(0) 1.0000 0.21034(0) Uiso
H14 H 0.32561(0) 1.13010(0) 0.30445(0) 1.0000 0.08403(0) Uiso
H15 H 0.43195(0) 1.05766(0) 0.30902(0) 1.0000 0.08403(0) Uiso
H16 H 0.54529(0) 1.20026(0) 0.30483(0) 1.0000 0.11858(0) Uiso
H17 H 0.43928(0) 1.27305(0) 0.29980(0) 1.0000 0.11858(0) Uiso
H18 H 0.43674(0) 1.18035(0) 0.37714(0) 1.0000 0.11858(0) Uiso
H19 H 0.22558(0) 0.42987(0) 0.48311(0) 1.0000 0.10180(0) Uiso
H20 H 0.33007(0) 0.46158(0) 0.40796(0) 1.0000 0.10180(0) Uiso
H21 H 0.34946(0) 0.35594(0) 0.55892(0) 1.0000 0.14062(0) Uiso
H22 H 0.35859(0) 0.30268(0) 0.49061(0) 1.0000 0.14062(0) Uiso
H23 H 0.45431(0) 0.38823(0) 0.48401(0) 1.0000 0.14062(0) Uiso
H24 H 0.34429(0) 0.87733(0) 0.41384(0) 1.0000 0.07923(0) Uiso
H25 H 0.23952(0) 0.85657(0) 0.48865(0) 1.0000 0.07923(0) Uiso
H26 H 0.36780(0) 0.85159(0) 0.56719(0) 1.0000 0.09304(0) Uiso
H27 H 0.47224(0) 0.87328(0) 0.49211(0) 1.0000 0.09304(0) Uiso
H28 H 0.38342(0) 0.96162(0) 0.50155(0) 1.0000 0.09304(0) Uiso
H29 H -0.08662(0) 0.76306(0) -0.03752(0) 1.0000 0.09733(0) Uiso
H30 H 0.02461(0) 0.70869(0) -0.01567(0) 1.0000 0.09733(0) Uiso
H31 H -0.11574(0) 0.63131(0) -0.09334(0) 1.0000 0.14727(0) Uiso
H32 H 0.00791(0) 0.68801(0) -0.13451(0) 1.0000 0.14727(0) Uiso
H33 H -0.00507(0) 0.57623(0) -0.07104(0) 1.0000 0.14727(0) Uiso
H34 H -0.18741(0) 0.48179(0) 0.29149(0) 1.0000 0.15602(0) Uiso
H35 H -0.24923(0) 0.58992(0) 0.28315(0) 1.0000 0.15602(0) Uiso
H36 H -0.40490(0) 0.51258(0) 0.28758(0) 1.0000 0.35637(0) Uiso
H37 H -0.34314(0) 0.40443(0) 0.29563(0) 1.0000 0.35637(0) Uiso
H38 H -0.35632(0) 0.46140(0) 0.36222(0) 1.0000 0.35637(0) Uiso

loop_
_geom_angle_atom_site_label_1
_geom_angle_atom_site_label_2
_geom_angle_atom_site_label_3
_geom_angle
_geom_angle_site_symmetry_1
_geom_angle_site_symmetry_3
_geom_angle_publ_flag
I1 SB I2 99.76(5) 1_555 1_555 yes
I1 SB I3 95.67(5) 1_555 1_555 yes
I1 SB S1 92.77(7) 1_555 1_555 yes
I1 SB S2 97.54(7) 1_555 1_555 yes
I1 SB S3 165.18(7) 1_555 1_555 yes
I2 SB I3 95.95(5) 1_555 1_555 yes
I2 SB S1 161.99(8) 1_555 1_555 yes
I2 SB S2 91.73(8) 1_555 1_555 yes
I2 SB S3 92.52(8) 1_555 1_555 yes
I3 SB S1 95.62(7) 1_555 1_555 yes
I3 SB S2 163.37(6) 1_555 1_555 yes
I3 SB S3 91.24(7) 1_555 1_555 yes
S1 SB S2 73.73(9) 1_555 1_555 yes
S1 SB S3 73.48(9) 1_555 1_555 yes
S2 SB S3 73.65(8) 1_555 1_555 yes
MO2 MO1 MO3 60.61(4) 1_555 1_555 yes
MO2 MO1 S1 55.55(8) 1_555 1_555 yes
MO2 MO1 S3 98.91(8) 1_555 1_555 yes
MO2 MO1 S11 143.78(9) 1_555 1_555 yes
MO2 MO1 S12 100.10(8) 1_555 1_555 yes
MO2 MO1 O 50.1(2) 1_555 1_555 yes
MO2 MO1 O1 131.8(2) 1_555 1_555 yes
MO3 MO1 S1 99.29(8) 1_555 1_555 yes
MO3 MO1 S3 55.94(8) 1_555 1_555 yes
MO3 MO1 S11 139.78(9) 1_555 1_555 yes
MO3 MO1 S12 139.00(9) 1_555 1_555 yes
MO3 MO1 O 51.2(2) 1_555 1_555 yes
MO3 MO1 O1 85.3(2) 1_555 1_555 yes
S1 MO1 S3 91.2(1) 1_555 1_555 yes
S1 MO1 S11 88.5(1) 1_555 1_555 yes
S1 MO1 S12 96.6(1) 1_555 1_555 yes
S1 MO1 O 105.1(2) 1_555 1_555 yes
S1 MO1 O1 172.5(2) 1_555 1_555 yes
S3 MO1 S11 84.7(1) 1_555 1_555 yes
S3 MO1 S12 160.66(9) 1_555 1_555 yes
S3 MO1 O 106.9(2) 1_555 1_555 yes
S3 MO1 O1 86.5(2) 1_555 1_555 yes
S11 MO1 S12 77.9(1) 1_555 1_555 yes
S11 MO1 O 161.7(2) 1_555 1_555 yes
S11 MO1 O1 84.2(2) 1_555 1_555 yes
S12 MO1 O 88.2(2) 1_555 1_555 yes
S12 MO1 O1 83.5(2) 1_555 1_555 yes
O MO1 O1 82.4(3) 1_555 1_555 yes
MO1 MO2 MO3 59.25(4) 1_555 1_555 yes
MO1 MO2 S1 55.47(7) 1_555 1_555 yes
MO1 MO2 S2 98.78(8) 1_555 1_555 yes
MO1 MO2 S21 98.61(8) 1_555 1_555 yes
MO1 MO2 S22 143.05(9) 1_555 1_555 yes
MO1 MO2 O 50.7(2) 1_555 1_555 yes
MO1 MO2 N 132.4(2) 1_555 1_555 yes
MO3 MO2 S1 98.20(8) 1_555 1_555 yes
MO3 MO2 S2 55.45(8) 1_555 1_555 yes
MO3 MO2 S21 138.77(8) 1_555 1_555 yes
MO3 MO2 S22 141.69(9) 1_555 1_555 yes
MO3 MO2 O 50.7(2) 1_555 1_555 yes
MO3 MO2 N 90.0(3) 1_555 1_555 yes
S1 MO2 S2 92.6(1) 1_555 1_555 yes
S1 MO2 S21 94.6(1) 1_555 1_555 yes
S1 MO2 S22 87.9(1) 1_555 1_555 yes
S1 MO2 O 105.6(2) 1_555 1_555 yes
S1 MO2 N 171.3(3) 1_555 1_555 yes
S2 MO2 S21 162.32(9) 1_555 1_555 yes
S2 MO2 S22 86.7(1) 1_555 1_555 yes
S2 MO2 O 105.5(2) 1_555 1_555 yes
S2 MO2 N 89.7(2) 1_555 1_555 yes
S21 MO2 S22 77.5(1) 1_555 1_555 yes
S21 MO2 O 88.1(2) 1_555 1_555 yes
S21 MO2 N 80.9(3) 1_555 1_555 yes
S22 MO2 O 161.1(2) 1_555 1_555 yes
S22 MO2 N 83.8(2) 1_555 1_555 yes
O MO2 N 81.9(3) 1_555 1_555 yes
MO1 MO3 MO2 60.14(4) 1_555 1_555 yes
MO1 MO3 S2 99.38(9) 1_555 1_555 yes
MO1 MO3 S3 55.93(8) 1_555 1_555 yes
MO1 MO3 S31 139.37(9) 1_555 1_555 yes
MO1 MO3 S32 138.79(9) 1_555 1_555 yes
MO1 MO3 O 51.0(2) 1_555 1_555 yes
MO1 MO3 O2 85.1(2) 1_555 1_555 yes
MO2 MO3 S2 55.35(8) 1_555 1_555 yes
MO2 MO3 S3 98.55(9) 1_555 1_555 yes
MO2 MO3 S31 144.39(9) 1_555 1_555 yes
MO2 MO3 S32 101.48(9) 1_555 1_555 yes
MO2 MO3 O 49.8(2) 1_555 1_555 yes
MO2 MO3 O2 131.4(2) 1_555 1_555 yes
S2 MO3 S3 91.9(1) 1_555 1_555 yes
S2 MO3 S31 89.2(1) 1_555 1_555 yes
S2 MO3 S32 97.4(1) 1_555 1_555 yes
S2 MO3 O 104.5(2) 1_555 1_555 yes
S2 MO3 O2 173.2(2) 1_555 1_555 yes
S3 MO3 S31 84.4(1) 1_555 1_555 yes
S3 MO3 S32 159.8(1) 1_555 1_555 yes
S3 MO3 O 106.6(2) 1_555 1_555 yes
S3 MO3 O2 86.3(2) 1_555 1_555 yes
S31 MO3 S32 77.9(1) 1_555 1_555 yes
S31 MO3 O 161.9(2) 1_555 1_555 yes
S31 MO3 O2 84.1(2) 1_555 1_555 yes
S32 MO3 O 88.4(2) 1_555 1_555 yes
S32 MO3 O2 82.4(2) 1_555 1_555 yes
O MO3 O2 82.3(3) 1_555 1_555 yes
SB S1 MO1 97.3(1) 1_555 1_555 yes
SB S1 MO2 97.2(1) 1_555 1_555 yes
MO1 S1 MO2 68.98(9) 1_555 1_555 yes
SB S2 MO2 96.3(1) 1_555 1_555 yes
SB S2 MO3 96.32(9) 1_555 1_555 yes
MO2 S2 MO3 69.20(8) 1_555 1_555 yes
SB S3 MO1 97.7(1) 1_555 1_555 yes
SB S3 MO3 97.75(9) 1_555 1_555 yes
MO1 S3 MO3 68.14(9) 1_555 1_555 yes
MO1 S11 P1 87.5(1) 1_555 1_555 yes
MO1 S12 P1 87.7(1) 1_555 1_555 yes
MO2 S21 P2 87.9(1) 1_555 1_555 yes
MO2 S22 P2 87.5(1) 1_555 1_555 yes
MO3 S31 P3 87.7(2) 1_555 1_555 yes
MO3 S32 P3 88.1(2) 1_555 1_555 yes
S11 P1 S12 106.8(2) 1_555 1_555 yes
S11 P1 O11 113.6(4) 1_555 1_555 yes
S11 P1 O12 113.1(4) 1_555 1_555 yes
S12 P1 O11 113.7(4) 1_555 1_555 yes
S12 P1 O12 112.7(3) 1_555 1_555 yes
O11 P1 O12 97.0(5) 1_555 1_555 yes
S21 P2 S22 106.9(2) 1_555 1_555 yes
S21 P2 O21 114.0(4) 1_555 1_555 yes
S21 P2 O22 111.5(3) 1_555 1_555 yes
S22 P2 O21 113.9(4) 1_555 1_555 yes
S22 P2 O22 114.3(4) 1_555 1_555 yes
O21 P2 O22 96.2(5) 1_555 1_555 yes
S31 P3 S32 106.3(2) 1_555 1_555 yes
S31 P3 O31 114.8(4) 1_555 1_555 yes
S31 P3 O32 114.2(4) 1_555 1_555 yes
S32 P3 O31 112.7(4) 1_555 1_555 yes
S32 P3 O32 112.9(4) 1_555 1_555 yes
O31 P3 O32 95.9(6) 1_555 1_555 yes
MO1 O MO2 79.3(3) 1_555 1_555 yes
MO1 O MO3 77.8(2) 1_555 1_555 yes
MO2 O MO3 79.5(2) 1_555 1_555 yes
MO1 O1 C6 123.5(6) 1_555 1_555 yes
MO3 O2 C6 122.8(8) 1_555 1_555 yes
P1 O11 C11 121.7(9) 1_555 1_555 yes
P1 O12 C13 121.7(8) 1_555 1_555 yes
P2 O21 C21 123(1) 1_555 1_555 yes
P2 O22 C23 121.5(9) 1_555 1_555 yes
P3 O31 C31 121(1) 1_555 1_555 yes
P3 O32 C33 121(1) 1_555 1_555 yes
MO2 N C1 122.9(8) 1_555 1_555 yes
MO2 N C5 120.8(7) 1_555 1_555 yes
C1 N C5 116(1) 1_555 1_555 yes
N C1 C2 122(1) 1_555 1_555 yes
C1 C2 C3 122(1) 1_555 1_555 yes
C2 C3 C4 117(1) 1_555 1_555 yes
C3 C4 C5 120(1) 1_555 1_555 yes
N C5 C4 123(1) 1_555 1_555 yes
O1 C6 O2 123.1(9) 1_555 1_555 yes
O1 C6 C7 119(1) 1_555 1_555 yes
O2 C6 C7 117(1) 1_555 1_555 yes
O11 C11 C12 112(2) 1_555 1_555 yes
O12 C13 C14 109(1) 1_555 1_555 yes
O21 C21 C22 110(2) 1_555 1_555 yes
O22 C23 C24 109(1) 1_555 1_555 yes
O31 C31 C32 108(1) 1_555 1_555 yes
O32 C33 C34 118(3) 1_555 1_555 yes
O40 C42 C41 131(3) 1_555 1_555 yes
O40 C42 C43 125(4) 1_555 1_555 yes
C41 C42 C43 103(3) 1_555 1_555 yes

loop_
_geom_bond_atom_site_label_1
_geom_bond_atom_site_label_2
_geom_bond_distance
_geom_bond_site_symmetry_2
_geom_bond_publ_flag
I1 SB 2.775(1) 1_555 yes
I2 SB 2.776(2) 1_555 yes
I3 SB 2.759(1) 1_555 yes
SB S1 2.784(3) 1_555 yes
SB S2 2.815(3) 1_555 yes
SB S3 2.764(3) 1_555 yes
MO1 MO2 2.629(2) 1_555 yes
MO1 MO3 2.605(2) 1_555 yes
MO1 S1 2.320(3) 1_555 yes
MO1 S3 2.325(3) 1_555 yes
MO1 S11 2.554(3) 1_555 yes
MO1 S12 2.527(3) 1_555 yes
MO1 O 2.070(7) 1_555 yes
MO1 O1 2.147(7) 1_555 yes
MO2 MO3 2.641(2) 1_555 yes
MO2 S1 2.322(3) 1_555 yes
MO2 S2 2.324(3) 1_555 yes
MO2 S21 2.538(3) 1_555 yes
MO2 S22 2.563(3) 1_555 yes
MO2 O 2.051(6) 1_555 yes
MO2 N 2.301(9) 1_555 yes
MO3 S2 2.327(3) 1_555 yes
MO3 S3 2.325(3) 1_555 yes
MO3 S31 2.550(3) 1_555 yes
MO3 S32 2.515(3) 1_555 yes
MO3 O 2.078(7) 1_555 yes
MO3 O2 2.149(7) 1_555 yes
S11 P1 1.976(4) 1_555 yes
S12 P1 2.000(4) 1_555 yes
S21 P2 1.994(4) 1_555 yes
S22 P2 1.982(5) 1_555 yes
S31 P3 1.978(5) 1_555 yes
S32 P3 2.002(5) 1_555 yes
P1 O11 1.562(8) 1_555 yes
P1 O12 1.557(8) 1_555 yes
P2 O21 1.556(8) 1_555 yes
P2 O22 1.559(9) 1_555 yes
P3 O31 1.559(9) 1_555 yes
P3 O32 1.565(9) 1_555 yes
O1 C6 1.26(1) 1_555 yes
O2 C6 1.29(1) 1_555 yes
O11 C11 1.47(2) 1_555 yes
O12 C13 1.47(1) 1_555 yes
O21 C21 1.45(2) 1_555 yes
O22 C23 1.44(1) 1_555 yes
O31 C31 1.46(2) 1_555 yes
O32 C33 1.43(2) 1_555 yes
N C1 1.34(1) 1_555 yes
N C5 1.34(1) 1_555 yes
C1 C2 1.37(2) 1_555 yes
C2 C3 1.32(2) 1_555 yes
C3 C4 1.38(2) 1_555 yes
C4 C5 1.36(2) 1_555 yes
C6 C7 1.46(2) 1_555 yes
C11 C12 1.37(2) 1_555 yes
C13 C14 1.45(2) 1_555 yes
C21 C22 1.45(2) 1_555 yes
C23 C24 1.46(2) 1_555 yes
C31 C32 1.47(2) 1_555 yes
C33 C34 1.26(3) 1_555 yes
O40 C42 1.36(3) 1_555 yes
C41 C42 1.50(4) 1_555 yes
C42 C43 1.65(5) 1_555 yes
